data_7107785
loop_
_publ_author_name
'Manohar Puppala'
'Annamalai Murali'
'Sundarababu Baskaran'

_publ_section_title
;
 Concise Synthesis of Bridged Azatricyclic Framework via Domino
 Semipinacol-Schmidt Reaction
;
_journal_issue 46
_journal_name_full Chem.Commun.
_journal_page_first 5778
_journal_page_last 5780
_journal_paper_doi 10.1039/c2cc31906c
_journal_volume 48
_journal_year 2012
_chemical_formula_moiety 'C10 H15 N S '
_chemical_formula_sum 'C10 H15 N S'
_chemical_formula_weight 181.29
_chemical_name_systematic
;
?
;
_space_group_IT_number 2
_symmetry_cell_setting triclinic
_symmetry_space_group_name_Hall '-P 1'
_symmetry_space_group_name_H-M 'P -1'
_atom_sites_solution_hydrogens geom
_atom_sites_solution_primary direct
_atom_sites_solution_secondary difmap
_audit_creation_method SHELXL-97
_cell_angle_alpha 106.662(2)
_cell_angle_beta 102.457(2)
_cell_angle_gamma 113.512(2)
_cell_formula_units_Z 4
_cell_length_a 9.3690(3)
_cell_length_b 10.7722(3)
_cell_length_c 11.8003(5)
_cell_measurement_reflns_used 3269
_cell_measurement_temperature 298(2)
_cell_measurement_theta_max 24.37
_cell_measurement_theta_min 2.44
_cell_volume 969.54(7)
_computing_cell_refinement APEXII,Bruker,2004
_computing_data_collection APEXII,Bruker,2004
_computing_data_reduction SAINT,Bruker,2004
_computing_molecular_graphics 'ORTEP-3 (Farrugia, 1997)'
_computing_publication_material 'SHELXL-97 (Sheldrick, 1997)'
_computing_structure_refinement 'SHELXL-97 (Sheldrick, 1997)'
_computing_structure_solution 'SHELXS-97 (Sheldrick, 1997)'
_diffrn_ambient_temperature 298(2)
_diffrn_measured_fraction_theta_full 0.985
_diffrn_measured_fraction_theta_max 0.952
_diffrn_measurement_device_type 'Bruker APEXII CCD area detector'
_diffrn_measurement_method 'Phi and omega scans'
_diffrn_radiation_monochromator graphite
_diffrn_radiation_source 'fine-focus sealed tube'
_diffrn_radiation_type MoK\a
_diffrn_radiation_wavelength 0.71073
_diffrn_reflns_av_R_equivalents 0.0313
_diffrn_reflns_av_sigmaI/netI 0.0451
_diffrn_reflns_limit_h_max 12
_diffrn_reflns_limit_h_min -12
_diffrn_reflns_limit_k_max 14
_diffrn_reflns_limit_k_min -11
_diffrn_reflns_limit_l_max 15
_diffrn_reflns_limit_l_min -15
_diffrn_reflns_number 13277
_diffrn_reflns_theta_full 25.00
_diffrn_reflns_theta_max 28.30
_diffrn_reflns_theta_min 1.94
_exptl_absorpt_coefficient_mu 0.279
_exptl_absorpt_correction_T_max 0.959
_exptl_absorpt_correction_T_min 0.935
_exptl_absorpt_correction_type multi-scan
_exptl_absorpt_process_details SADABS(Bruker,2004)
_exptl_crystal_colour Colourless
_exptl_crystal_density_diffrn 1.242
_exptl_crystal_density_method 'not measured'
_exptl_crystal_description Block
_exptl_crystal_F_000 392
_exptl_crystal_size_max 0.25
_exptl_crystal_size_mid 0.20
_exptl_crystal_size_min 0.15
_refine_diff_density_max 0.271
_refine_diff_density_min -0.231
_refine_diff_density_rms 0.041
_refine_ls_extinction_method none
_refine_ls_goodness_of_fit_ref 1.041
_refine_ls_hydrogen_treatment constr
_refine_ls_matrix_type full
_refine_ls_number_parameters 217
_refine_ls_number_reflns 4601
_refine_ls_number_restraints 0
_refine_ls_restrained_S_all 1.041
_refine_ls_R_factor_all 0.1030
_refine_ls_R_factor_gt 0.0516
_refine_ls_shift/su_max 0.000
_refine_ls_shift/su_mean 0.000
_refine_ls_structure_factor_coef Fsqd
_refine_ls_weighting_details 'calc w=1/[\s^2^(Fo^2^)+(0.1000P)^2^+0.0000P] where P=(Fo^2^+2Fc^2^)/3'
_refine_ls_weighting_scheme calc
_refine_ls_wR_factor_gt 0.1482
_refine_ls_wR_factor_ref 0.1801
_reflns_number_gt 2703
_reflns_number_total 4601
_reflns_threshold_expression >2sigma(I)
_cod_data_source_file c2cc31906c.txt
_cod_data_source_block new
_cod_original_cell_volume 969.54(6)
_cod_database_code 7107785

loop_
_symmetry_equiv_pos_as_xyz
'x, y, z'
'-x, -y, -z'

loop_
_atom_site_label
_atom_site_type_symbol
_atom_site_fract_x
_atom_site_fract_y
_atom_site_fract_z
_atom_site_U_iso_or_equiv
_atom_site_adp_type
_atom_site_occupancy
_atom_site_symmetry_multiplicity
_atom_site_calc_flag
_atom_site_refinement_flags
C1 C 0.1988(4) 0.2274(3) 0.3525(3) 0.0746(8) Uani 1 1 d .
H1A H 0.1295 0.2234 0.4031 0.090 Uiso 1 1 calc R
H1B H 0.2591 0.3289 0.3614 0.090 Uiso 1 1 calc R
C2 C 0.0909(4) 0.1210(4) 0.2124(3) 0.0819(9) Uani 1 1 d .
H2A H -0.0261 0.0670 0.2009 0.098 Uiso 1 1 calc R
H2B H 0.1003 0.1753 0.1590 0.098 Uiso 1 1 calc R
C3 C 0.1594(3) 0.0150(3) 0.1793(2) 0.0682(8) Uani 1 1 d .
H3 H 0.1504 -0.0163 0.0903 0.082 Uiso 1 1 calc R
C4 C 0.0717(4) -0.1189(3) 0.2089(2) 0.0741(8) Uani 1 1 d .
H4A H -0.0439 -0.1804 0.1489 0.089 Uiso 1 1 calc R
H4B H 0.1269 -0.1783 0.1979 0.089 Uiso 1 1 calc R
C5 C 0.0744(3) -0.0722(3) 0.3421(2) 0.0674(7) Uani 1 1 d .
H5A H -0.0103 -0.0428 0.3459 0.081 Uiso 1 1 calc R
H5B H 0.0480 -0.1556 0.3657 0.081 Uiso 1 1 calc R
C6 C 0.3258(3) 0.0622(3) 0.5404(2) 0.0487(6) Uani 1 1 d .
C7 C 0.4903(3) 0.2029(3) 0.5974(2) 0.0700(8) Uani 1 1 d .
H7A H 0.5093 0.2632 0.6837 0.084 Uiso 1 1 calc R
H7B H 0.5814 0.1809 0.6000 0.084 Uiso 1 1 calc R
C8 C 0.4816(3) 0.2834(3) 0.5146(2) 0.0734(8) Uani 1 1 d .
H8A H 0.5796 0.3132 0.4918 0.088 Uiso 1 1 calc R
H8B H 0.4765 0.3717 0.5586 0.088 Uiso 1 1 calc R
C9 C 0.3217(3) 0.1743(2) 0.3952(2) 0.0486(6) Uani 1 1 d .
C10 C 0.3422(3) 0.1094(3) 0.2716(2) 0.0579(6) Uani 1 1 d .
H10A H 0.3952 0.0491 0.2769 0.069 Uiso 1 1 calc R
H10B H 0.4066 0.1867 0.2479 0.069 Uiso 1 1 calc R
C1A C 0.8783(3) 0.4215(3) 0.0840(3) 0.0698(8) Uani 1 1 d .
H1A1 H 0.9065 0.3701 0.0180 0.084 Uiso 1 1 calc R
H1A2 H 0.8710 0.5028 0.0683 0.084 Uiso 1 1 calc R
C2A C 1.0098(3) 0.4798(4) 0.2154(3) 0.0840(9) Uani 1 1 d .
H2A1 H 1.0972 0.4548 0.2087 0.101 Uiso 1 1 calc R
H2A2 H 1.0607 0.5870 0.2593 0.101 Uiso 1 1 calc R
C3A C 0.9136(4) 0.4029(4) 0.2850(3) 0.0732(8) Uani 1 1 d .
H3A H 0.9840 0.3847 0.3453 0.088 Uiso 1 1 calc R
C4A C 0.8410(4) 0.4922(4) 0.3521(2) 0.0894(11) Uani 1 1 d .
H4A1 H 0.7716 0.4361 0.3892 0.107 Uiso 1 1 calc R
H4A2 H 0.9323 0.5847 0.4210 0.107 Uiso 1 1 calc R
C5A C 0.7378(3) 0.5267(3) 0.2633(2) 0.0749(9) Uani 1 1 d .
H5A1 H 0.6662 0.5538 0.3007 0.090 Uiso 1 1 calc R
H5A2 H 0.8113 0.6107 0.2505 0.090 Uiso 1 1 calc R
C6A C 0.4770(3) 0.3498(2) 0.07288(19) 0.0441(5) Uani 1 1 d .
C7A C 0.4229(4) 0.2174(4) -0.0458(3) 0.0814(9) Uani 1 1 d .
H7A1 H 0.3783 0.2312 -0.1205 0.098 Uiso 1 1 calc R
H7A2 H 0.3364 0.1286 -0.0469 0.098 Uiso 1 1 calc R
C8A C 0.5755(4) 0.2024(4) -0.0454(2) 0.0853(10) Uani 1 1 d .
H8A1 H 0.6094 0.2239 -0.1127 0.102 Uiso 1 1 calc R
H8A2 H 0.5526 0.1022 -0.0585 0.102 Uiso 1 1 calc R
C9A C 0.7126(3) 0.3146(2) 0.08486(19) 0.0449(5) Uani 1 1 d .
C10A C 0.7714(3) 0.2581(3) 0.1778(3) 0.0620(7) Uani 1 1 d .
H10C H 0.8110 0.1914 0.1418 0.074 Uiso 1 1 calc R
H10D H 0.6837 0.2081 0.2058 0.074 Uiso 1 1 calc R
N1 N 0.2387(2) 0.0516(2) 0.43171(16) 0.0504(5) Uani 1 1 d .
N1A N 0.6342(2) 0.3976(2) 0.14029(15) 0.0453(5) Uani 1 1 d .
S1 S 0.26642(9) -0.06031(9) 0.60423(6) 0.0688(3) Uani 1 1 d .
S1A S 0.35638(8) 0.41954(9) 0.11129(7) 0.0656(3) Uani 1 1 d .

loop_
_atom_site_aniso_label
_atom_site_aniso_U_11
_atom_site_aniso_U_22
_atom_site_aniso_U_33
_atom_site_aniso_U_23
_atom_site_aniso_U_13
_atom_site_aniso_U_12
C1 0.0765(19) 0.0635(17) 0.109(2) 0.0424(17) 0.0506(18) 0.0448(16)
C2 0.0587(18) 0.095(2) 0.109(2) 0.064(2) 0.0253(17) 0.0421(18)
C3 0.0646(17) 0.087(2) 0.0441(12) 0.0224(13) 0.0094(12) 0.0379(16)
C4 0.0684(18) 0.0573(17) 0.0624(16) 0.0084(13) -0.0036(14) 0.0262(15)
C5 0.0519(15) 0.0542(16) 0.0675(16) 0.0281(13) 0.0040(13) 0.0082(13)
C6 0.0481(13) 0.0581(15) 0.0412(11) 0.0156(10) 0.0207(10) 0.0288(12)
C7 0.0591(17) 0.0717(18) 0.0544(14) 0.0148(13) 0.0128(13) 0.0226(15)
C8 0.0658(18) 0.0598(17) 0.0579(15) 0.0138(13) 0.0226(14) 0.0062(14)
C9 0.0489(13) 0.0438(13) 0.0484(12) 0.0169(10) 0.0220(11) 0.0184(11)
C10 0.0561(15) 0.0779(17) 0.0487(12) 0.0264(12) 0.0251(12) 0.0383(14)
C1A 0.0763(19) 0.0793(19) 0.0875(19) 0.0512(16) 0.0556(17) 0.0443(16)
C2A 0.0464(16) 0.079(2) 0.122(3) 0.0329(19) 0.0366(18) 0.0303(15)
C3A 0.0650(18) 0.098(2) 0.0611(15) 0.0359(16) 0.0100(14) 0.0491(18)
C4A 0.0650(19) 0.125(3) 0.0433(14) 0.0085(16) 0.0085(13) 0.0405(19)
C5A 0.0518(16) 0.0746(19) 0.0634(16) -0.0092(14) 0.0099(13) 0.0321(14)
C6A 0.0444(13) 0.0492(13) 0.0430(11) 0.0243(10) 0.0172(10) 0.0230(11)
C7A 0.0613(17) 0.087(2) 0.0555(15) -0.0037(14) 0.0068(13) 0.0312(16)
C8A 0.091(2) 0.093(2) 0.0525(15) -0.0022(15) 0.0084(15) 0.060(2)
C9A 0.0523(13) 0.0517(13) 0.0418(11) 0.0191(10) 0.0223(10) 0.0333(11)
C10A 0.0619(16) 0.0632(16) 0.0812(17) 0.0445(14) 0.0305(14) 0.0370(14)
N1 0.0476(11) 0.0467(11) 0.0439(10) 0.0190(8) 0.0133(9) 0.0136(9)
N1A 0.0412(10) 0.0478(11) 0.0396(9) 0.0086(8) 0.0111(8) 0.0240(9)
S1 0.0755(5) 0.0871(6) 0.0640(4) 0.0455(4) 0.0316(4) 0.0457(4)
S1A 0.0537(4) 0.0861(5) 0.0742(4) 0.0361(4) 0.0292(3) 0.0451(4)

loop_
_atom_type_symbol
_atom_type_description
_atom_type_scat_dispersion_real
_atom_type_scat_dispersion_imag
_atom_type_scat_source
C C 0.0033 0.0016 'International Tables Vol C Tables 4.2.6.8 and 6.1.1.4'
H H 0.0000 0.0000 'International Tables Vol C Tables 4.2.6.8 and 6.1.1.4'
N N 0.0061 0.0033 'International Tables Vol C Tables 4.2.6.8 and 6.1.1.4'
S S 0.1246 0.1234 'International Tables Vol C Tables 4.2.6.8 and 6.1.1.4'

loop_
_geom_angle_atom_site_label_1
_geom_angle_atom_site_label_2
_geom_angle_atom_site_label_3
_geom_angle
C2 C1 C9 105.6(2)
C2 C1 H1A 110.6
C9 C1 H1A 110.6
C2 C1 H1B 110.6
C9 C1 H1B 110.6
H1A C1 H1B 108.7
C3 C2 C1 105.3(2)
C3 C2 H2A 110.7
C1 C2 H2A 110.7
C3 C2 H2B 110.7
C1 C2 H2B 110.7
H2A C2 H2B 108.8
C2 C3 C10 102.4(2)
C2 C3 C4 110.5(2)
C10 C3 C4 109.1(2)
C2 C3 H3 111.5
C10 C3 H3 111.5
C4 C3 H3 111.5
C5 C4 C3 112.0(2)
C5 C4 H4A 109.2
C3 C4 H4A 109.2
C5 C4 H4B 109.2
C3 C4 H4B 109.2
H4A C4 H4B 107.9
N1 C5 C4 110.7(2)
N1 C5 H5A 109.5
C4 C5 H5A 109.5
N1 C5 H5B 109.5
C4 C5 H5B 109.5
H5A C5 H5B 108.1
N1 C6 C7 108.1(2)
N1 C6 S1 126.47(18)
C7 C6 S1 125.47(18)
C8 C7 C6 106.7(2)
C8 C7 H7A 110.4
C6 C7 H7A 110.4
C8 C7 H7B 110.4
C6 C7 H7B 110.4
H7A C7 H7B 108.6
C7 C8 C9 106.3(2)
C7 C8 H8A 110.5
C9 C8 H8A 110.5
C7 C8 H8B 110.5
C9 C8 H8B 110.5
H8A C8 H8B 108.7
N1 C9 C10 108.18(18)
N1 C9 C8 102.01(18)
C10 C9 C8 117.6(2)
N1 C9 C1 109.24(19)
C10 C9 C1 101.2(2)
C8 C9 C1 118.3(2)
C9 C10 C3 100.82(18)
C9 C10 H10A 111.6
C3 C10 H10A 111.6
C9 C10 H10B 111.6
C3 C10 H10B 111.6
H10A C10 H10B 109.4
C2A C1A C9A 105.9(2)
C2A C1A H1A1 110.5
C9A C1A H1A1 110.5
C2A C1A H1A2 110.5
C9A C1A H1A2 110.5
H1A1 C1A H1A2 108.7
C3A C2A C1A 104.6(2)
C3A C2A H2A1 110.8
C1A C2A H2A1 110.8
C3A C2A H2A2 110.8
C1A C2A H2A2 110.8
H2A1 C2A H2A2 108.9
C2A C3A C10A 102.8(2)
C2A C3A C4A 110.9(3)
C10A C3A C4A 109.3(2)
C2A C3A H3A 111.2
C10A C3A H3A 111.2
C4A C3A H3A 111.2
C5A C4A C3A 112.5(2)
C5A C4A H4A1 109.1
C3A C4A H4A1 109.1
C5A C4A H4A2 109.1
C3A C4A H4A2 109.1
H4A1 C4A H4A2 107.8
N1A C5A C4A 110.4(2)
N1A C5A H5A1 109.6
C4A C5A H5A1 109.6
N1A C5A H5A2 109.6
C4A C5A H5A2 109.6
H5A1 C5A H5A2 108.1
N1A C6A C7A 107.5(2)
N1A C6A S1A 127.16(17)
C7A C6A S1A 125.33(19)
C6A C7A C8A 106.9(2)
C6A C7A H7A1 110.3
C8A C7A H7A1 110.3
C6A C7A H7A2 110.3
C8A C7A H7A2 110.3
H7A1 C7A H7A2 108.6
C7A C8A C9A 106.2(2)
C7A C8A H8A1 110.5
C9A C8A H8A1 110.5
C7A C8A H8A2 110.5
C9A C8A H8A2 110.5
H8A1 C8A H8A2 108.7
N1A C9A C10A 107.80(17)
N1A C9A C8A 102.36(18)
C10A C9A C8A 118.9(2)
N1A C9A C1A 110.04(19)
C10A C9A C1A 101.7(2)
C8A C9A C1A 115.9(2)
C9A C10A C3A 100.6(2)
C9A C10A H10C 111.7
C3A C10A H10C 111.7
C9A C10A H10D 111.7
C3A C10A H10D 111.7
H10C C10A H10D 109.4
C6 N1 C5 126.12(19)
C6 N1 C9 115.82(18)
C5 N1 C9 117.96(18)
C6A N1A C5A 125.86(19)
C6A N1A C9A 116.40(17)
C5A N1A C9A 117.73(18)

loop_
_geom_bond_atom_site_label_1
_geom_bond_atom_site_label_2
_geom_bond_distance
C1 C2 1.528(4)
C1 C9 1.533(3)
C1 H1A 0.9700
C1 H1B 0.9700
C2 C3 1.519(4)
C2 H2A 0.9700
C2 H2B 0.9700
C3 C10 1.525(3)
C3 C4 1.531(4)
C3 H3 0.9800
C4 C5 1.498(4)
C4 H4A 0.9700
C4 H4B 0.9700
C5 N1 1.455(3)
C5 H5A 0.9700
C5 H5B 0.9700
C6 N1 1.309(3)
C6 C7 1.493(3)
C6 S1 1.669(2)
C7 C8 1.489(4)
C7 H7A 0.9700
C7 H7B 0.9700
C8 C9 1.531(3)
C8 H8A 0.9700
C8 H8B 0.9700
C9 N1 1.478(3)
C9 C10 1.515(3)
C10 H10A 0.9700
C10 H10B 0.9700
C1A C2A 1.522(4)
C1A C9A 1.524(3)
C1A H1A1 0.9700
C1A H1A2 0.9700
C2A C3A 1.513(4)
C2A H2A1 0.9700
C2A H2A2 0.9700
C3A C10A 1.513(4)
C3A C4A 1.527(4)
C3A H3A 0.9800
C4A C5A 1.499(4)
C4A H4A1 0.9700
C4A H4A2 0.9700
C5A N1A 1.463(3)
C5A H5A1 0.9700
C5A H5A2 0.9700
C6A N1A 1.312(3)
C6A C7A 1.491(3)
C6A S1A 1.658(2)
C7A C8A 1.500(4)
C7A H7A1 0.9700
C7A H7A2 0.9700
C8A C9A 1.523(3)
C8A H8A1 0.9700
C8A H8A2 0.9700
C9A N1A 1.471(3)
C9A C10A 1.505(3)
C10A H10C 0.9700
C10A H10D 0.9700

loop_
_geom_torsion_atom_site_label_1
_geom_torsion_atom_site_label_2
_geom_torsion_atom_site_label_3
_geom_torsion_atom_site_label_4
_geom_torsion
C9 C1 C2 C3 -1.8(3)
C1 C2 C3 C10 -27.5(3)
C1 C2 C3 C4 88.6(3)
C2 C3 C4 C5 -51.5(3)
C10 C3 C4 C5 60.3(3)
C3 C4 C5 N1 -42.9(3)
N1 C6 C7 C8 6.2(3)
S1 C6 C7 C8 -174.61(19)
C6 C7 C8 C9 -10.0(3)
C7 C8 C9 N1 9.8(3)
C7 C8 C9 C10 -108.3(3)
C7 C8 C9 C1 129.6(2)
C2 C1 C9 N1 -83.5(2)
C2 C1 C9 C10 30.5(2)
C2 C1 C9 C8 160.5(2)
N1 C9 C10 C3 67.4(2)
C8 C9 C10 C3 -177.9(2)
C1 C9 C10 C3 -47.4(2)
C2 C3 C10 C9 46.8(3)
C4 C3 C10 C9 -70.3(3)
C9A C1A C2A C3A 0.4(3)
C1A C2A C3A C10A 28.6(3)
C1A C2A C3A C4A -88.1(3)
C2A C3A C4A C5A 53.6(3)
C10A C3A C4A C5A -59.0(3)
C3A C4A C5A N1A 41.0(4)
N1A C6A C7A C8A -5.5(3)
S1A C6A C7A C8A 175.5(2)
C6A C7A C8A C9A 8.2(3)
C7A C8A C9A N1A -7.6(3)
C7A C8A C9A C10A 111.0(3)
C7A C8A C9A C1A -127.3(3)
C2A C1A C9A N1A 84.8(2)
C2A C1A C9A C10A -29.2(3)
C2A C1A C9A C8A -159.7(2)
N1A C9A C10A C3A -69.0(2)
C8A C9A C10A C3A 175.3(2)
C1A C9A C10A C3A 46.7(2)
C2A C3A C10A C9A -47.1(3)
C4A C3A C10A C9A 70.7(3)
C7 C6 N1 C5 176.8(2)
S1 C6 N1 C5 -2.4(3)
C7 C6 N1 C9 0.4(3)
S1 C6 N1 C9 -178.72(15)
C4 C5 N1 C6 -132.5(2)
C4 C5 N1 C9 43.7(3)
C10 C9 N1 C6 118.0(2)
C8 C9 N1 C6 -6.6(3)
C1 C9 N1 C6 -132.6(2)
C10 C9 N1 C5 -58.6(3)
C8 C9 N1 C5 176.8(2)
C1 C9 N1 C5 50.8(3)
C7A C6A N1A C5A 179.2(3)
S1A C6A N1A C5A -1.9(3)
C7A C6A N1A C9A 0.4(3)
S1A C6A N1A C9A 179.44(16)
C4A C5A N1A C6A 138.3(2)
C4A C5A N1A C9A -43.0(3)
C10A C9A N1A C6A -121.5(2)
C8A C9A N1A C6A 4.6(3)
C1A C9A N1A C6A 128.4(2)
C10A C9A N1A C5A 59.7(3)
C8A C9A N1A C5A -174.2(2)
C1A C9A N1A C5A -50.4(3)
